data_7157117
loop_
_publ_author_name
'Veeresh, Kuruva'
'Singh, Manjeet'
'Gopi, Hosahudya N.'

_publ_section_title
;
 Impact of substituent effects on the design of \b-sheet mimetics and
 \b-double helices from (E)-vinylogous \g-amino acid oligomers.
;
_journal_issue 41
_journal_name_full 'Organic &amp; biomolecular chemistry'
_journal_page_first 9226
_journal_page_last 9231
_journal_paper_doi 10.1039/c9ob01801h
_journal_volume 17
_journal_year 2019
_chemical_formula_moiety 'C38 H64 N4 O7'
_chemical_formula_sum 'C38 H64 N4 O7'
_chemical_formula_weight 688.93
_space_group_crystal_system triclinic
_space_group_IT_number 1
_space_group_name_Hall 'P 1'
_space_group_name_H-M_alt 'P 1'
_symmetry_space_group_name_Hall 'P 1'
_symmetry_space_group_name_H-M 'P 1'
_atom_sites_solution_hydrogens geom
_audit_creation_method SHELXL-2016/6
_audit_update_record
;
2019-09-09 deposited with the CCDC.    2019-09-27 downloaded from the CCDC.
;
_cell_angle_alpha 92.146(5)
_cell_angle_beta 95.340(5)
_cell_angle_gamma 97.624(5)
_cell_formula_units_Z 2
_cell_length_a 10.0311(19)
_cell_length_b 13.762(3)
_cell_length_c 14.965(3)
_cell_measurement_reflns_used 3351
_cell_measurement_temperature 296(2)
_cell_measurement_theta_max 19.32
_cell_measurement_theta_min 2.74
_cell_volume 2036.1(7)
_computing_structure_refinement 'SHELXL-2016/6 (Sheldrick, 2016)'
_computing_structure_solution 'SHELXT 2014/5 (Sheldrick, 2014)'
_diffrn_ambient_temperature 296(2)
_diffrn_measured_fraction_theta_full 0.999
_diffrn_measured_fraction_theta_max 0.995
_diffrn_measurement_device_type 'Bruker APEX-II CCD'
_diffrn_measurement_method '\f and \w scans'
_diffrn_radiation_type MoK\a
_diffrn_radiation_wavelength 0.71073
_diffrn_reflns_av_R_equivalents 0.2651
_diffrn_reflns_av_unetI/netI 0.3956
_diffrn_reflns_Laue_measured_fraction_full 0.999
_diffrn_reflns_Laue_measured_fraction_max 0.995
_diffrn_reflns_limit_h_max 13
_diffrn_reflns_limit_h_min -13
_diffrn_reflns_limit_k_max 18
_diffrn_reflns_limit_k_min -18
_diffrn_reflns_limit_l_max 20
_diffrn_reflns_limit_l_min -20
_diffrn_reflns_number 70741
_diffrn_reflns_point_group_measured_fraction_full 0.995
_diffrn_reflns_point_group_measured_fraction_max 0.987
_diffrn_reflns_theta_full 25.242
_diffrn_reflns_theta_max 28.462
_diffrn_reflns_theta_min 2.356
_exptl_absorpt_coefficient_mu 0.077
_exptl_crystal_density_diffrn 1.124
_exptl_crystal_description 'Needle Shape'
_exptl_crystal_F_000 902
_refine_diff_density_max 0.632
_refine_diff_density_min -0.372
_refine_diff_density_rms 0.096
_refine_ls_abs_structure_details
;
 Flack x determined using 1919 quotients [(I+)-(I-)]/[(I+)+(I-)]
 (Parsons, Flack and Wagner, Acta Cryst. B69 (2013) 249-259).
;
_refine_ls_abs_structure_Flack -0.3(9)
_refine_ls_extinction_method none
_refine_ls_goodness_of_fit_ref 0.977
_refine_ls_hydrogen_treatment constr
_refine_ls_matrix_type full
_refine_ls_number_parameters 907
_refine_ls_number_reflns 20311
_refine_ls_number_restraints 3
_refine_ls_restrained_S_all 0.977
_refine_ls_R_factor_all 0.3634
_refine_ls_R_factor_gt 0.1360
_refine_ls_shift/su_max 1.274
_refine_ls_shift/su_mean 0.003
_refine_ls_structure_factor_coef Fsqd
_refine_ls_weighting_details 'w=1/[\s^2^(Fo^2^)+(0.1755P)^2^] where P=(Fo^2^+2Fc^2^)/3'
_refine_ls_weighting_scheme calc
_refine_ls_wR_factor_gt 0.2802
_refine_ls_wR_factor_ref 0.3810
_reflns_Friedel_coverage 0.985
_reflns_Friedel_fraction_full 0.990
_reflns_Friedel_fraction_max 0.980
_reflns_number_gt 6570
_reflns_number_total 20311
_reflns_threshold_expression 'I > 2\s(I)'
_cod_data_source_file c9ob01801h2.cif
_cod_data_source_block P1
_cod_depositor_comments 'Adding full bibliography for 7157117--7157118.cif.'
_cod_original_cell_volume 2036.1(6)
_cod_database_code 7157117
_shelx_shelxl_version_number 2016/6
_shelx_space_group_comment
;
The symmetry employed for this shelxl refinement is uniquely defined
by the following loop, which should always be used as a source of
symmetry information in preference to the above space-group names.
They are only intended as comments.
;

loop_
_space_group_symop_operation_xyz
'x, y, z'

loop_
_atom_site_label
_atom_site_type_symbol
_atom_site_fract_x
_atom_site_fract_y
_atom_site_fract_z
_atom_site_U_iso_or_equiv
_atom_site_adp_type
_atom_site_occupancy
_atom_site_site_symmetry_order
_atom_site_calc_flag
_atom_site_refinement_flags_posn
_atom_site_refinement_flags_adp
O2 O 0.3182(8) 1.0889(6) 0.8161(5) 0.035(2) Uani 1 1 d . .
O4 O 0.1385(8) 0.4529(5) 0.4379(5) 0.0273(19) Uani 1 1 d . .
O3 O 0.5470(8) 0.7251(6) 0.7099(5) 0.035(2) Uani 1 1 d . .
O9 O 0.8158(8) 1.0818(6) 0.8267(5) 0.039(2) Uani 1 1 d . .
O10 O 1.0385(8) 0.7203(6) 0.6797(6) 0.040(2) Uani 1 1 d . .
O5 O 0.4071(8) 0.0855(6) 0.2835(5) 0.031(2) Uani 1 1 d . .
O8 O 0.9968(8) 1.1162(7) 0.9302(5) 0.037(2) Uani 1 1 d . .
O12 O 0.9078(8) 0.0852(5) 0.2932(5) 0.029(2) Uani 1 1 d . .
O11 O 0.6414(8) 0.4514(5) 0.4153(5) 0.029(2) Uani 1 1 d . .
N6 N 0.8150(9) 0.6820(7) 0.6846(6) 0.023(2) Uani 1 1 d . .
H6 H 0.739829 0.704550 0.689045 0.028 Uiso 1 1 calc R U
O1 O 0.5005(8) 1.1543(6) 0.9126(5) 0.037(2) Uani 1 1 d . .
N2 N 0.3167(9) 0.6895(7) 0.6985(6) 0.023(2) Uani 1 1 d . .
H2 H 0.241333 0.713039 0.696250 0.028 Uiso 1 1 calc R U
N5 N 1.0286(10) 1.0736(7) 0.7941(6) 0.031(3) Uani 1 1 d . .
H5 H 1.112914 1.089334 0.812238 0.038 Uiso 1 1 calc R U
N1 N 0.5344(10) 1.0901(7) 0.7816(7) 0.031(3) Uani 1 1 d . .
H1 H 0.617933 1.110588 0.798698 0.037 Uiso 1 1 calc R U
N3 N 0.3497(9) 0.4270(7) 0.4069(6) 0.029(2) Uani 1 1 d . .
H3 H 0.433547 0.433118 0.427394 0.035 Uiso 1 1 calc R U
C13 C 0.4294(12) 0.7505(9) 0.7015(7) 0.024(3) Uani 1 1 d . .
C43 C 0.9378(11) 1.0875(8) 0.8472(8) 0.026(3) Uani 1 1 d . .
C51 C 0.9275(11) 0.7455(8) 0.6839(8) 0.024(3) Uani 1 1 d . .
C5 C 0.4401(12) 1.1074(8) 0.8340(8) 0.029(3) Uani 1 1 d . .
N7 N 0.8488(9) 0.4344(7) 0.3776(6) 0.028(2) Uani 1 1 d . .
H7 H 0.933948 0.450930 0.392341 0.033 Uiso 1 1 calc R U
C59 C 0.7654(12) 0.4583(8) 0.4343(7) 0.020(3) Uani 1 1 d . .
C21 C 0.2629(11) 0.4553(8) 0.4592(8) 0.026(3) Uani 1 1 d . .
C12 C 0.4107(12) 0.8544(9) 0.6919(7) 0.025(3) Uani 1 1 d . .
H12 H 0.323698 0.868801 0.676758 0.030 Uiso 1 1 calc R U
N4 N 0.1812(10) 0.0310(7) 0.2781(6) 0.032(3) Uani 1 1 d . .
H4 H 0.103916 0.048781 0.285815 0.038 Uiso 1 1 calc R U
C50 C 0.9030(11) 0.8497(8) 0.6841(7) 0.023(3) Uani 1 1 d . .
H50 H 0.814729 0.863582 0.674025 0.027 Uiso 1 1 calc R U
C67 C 0.7885(12) 0.1009(8) 0.2959(7) 0.023(3) Uani 1 1 d . .
C6 C 0.4976(12) 1.0364(8) 0.6950(8) 0.027(3) Uani 1 1 d . .
H6A H 0.402306 1.040910 0.676778 0.032 Uiso 1 1 calc R U
C29 C 0.2906(13) 0.1010(9) 0.2851(7) 0.028(3) Uani 1 1 d . .
C11 C 0.5122(11) 0.9292(9) 0.7037(7) 0.027(3) Uani 1 1 d . .
H11 H 0.598776 0.913689 0.718545 0.033 Uiso 1 1 calc R U
N8 N 0.6869(11) 0.0313(7) 0.3067(8) 0.044(3) Uani 1 1 d . .
H8 H 0.606872 0.046892 0.307929 0.053 Uiso 1 1 calc R U
C52 C 0.8144(12) 0.5753(8) 0.6780(7) 0.025(3) Uani 1 1 d . .
H52 H 0.907275 0.560823 0.690069 0.030 Uiso 1 1 calc R U
C49 C 1.0036(12) 0.9237(8) 0.6981(8) 0.026(3) Uani 1 1 d . .
H49 H 1.091139 0.907910 0.706008 0.031 Uiso 1 1 calc R U
O14 O 0.5113(17) -0.1111(9) 0.0123(7) 0.108(5) Uani 1 1 d . .
C28 C 0.2524(11) 0.2023(8) 0.2936(7) 0.024(3) Uani 1 1 d . .
H28 H 0.161012 0.208949 0.289934 0.029 Uiso 1 1 calc R U
C44 C 0.9874(13) 1.0307(9) 0.7022(9) 0.036(3) Uani 1 1 d . .
H44 H 0.891026 1.035344 0.688631 0.043 Uiso 1 1 calc R U
C45 C 1.0630(12) 1.0852(9) 0.6308(8) 0.032(3) Uani 1 1 d . .
H45A H 1.159184 1.086484 0.646850 0.039 Uiso 1 1 calc R U
H45B H 1.040213 1.047712 0.573970 0.039 Uiso 1 1 calc R U
C14 C 0.3141(11) 0.5811(9) 0.6988(8) 0.030(3) Uani 1 1 d . .
H14 H 0.406621 0.566115 0.711246 0.035 Uiso 1 1 calc R U
C60 C 0.8068(12) 0.3817(9) 0.2914(7) 0.030(3) Uani 1 1 d . .
H60 H 0.708398 0.377635 0.279776 0.036 Uiso 1 1 calc R U
C7 C 0.5802(13) 1.0777(9) 0.6212(8) 0.032(3) Uani 1 1 d . .
H7A H 0.674630 1.073625 0.639243 0.039 Uiso 1 1 calc R U
H7B H 0.554253 1.035576 0.567272 0.039 Uiso 1 1 calc R U
O7 O -0.0305(19) -0.1671(12) 0.0058(8) 0.116(5) Uani 1 1 d . .
C2 C 0.4144(12) 1.1831(11) 0.9828(9) 0.044(4) Uani 1 1 d . .
C54 C 0.7135(13) 0.4157(9) 0.7438(9) 0.039(3) Uani 1 1 d . .
H54 H 0.671777 0.393285 0.683452 0.047 Uiso 1 1 calc R U
C53 C 0.7291(12) 0.5293(8) 0.7496(8) 0.032(3) Uani 1 1 d . .
H53A H 0.640232 0.550104 0.742292 0.038 Uiso 1 1 calc R U
H53B H 0.771288 0.553095 0.808761 0.038 Uiso 1 1 calc R U
C15 C 0.2290(13) 0.5374(10) 0.7695(8) 0.039(3) Uani 1 1 d . .
H15A H 0.237571 0.468162 0.771911 0.047 Uiso 1 1 calc R U
H15B H 0.134916 0.542646 0.751295 0.047 Uiso 1 1 calc R U
C19 C 0.2590(12) 0.5399(8) 0.6080(7) 0.029(3) Uani 1 1 d . .
H19 H 0.170063 0.547586 0.589590 0.035 Uiso 1 1 calc R U
C8 C 0.5683(15) 1.1814(10) 0.5974(9) 0.045(4) Uani 1 1 d . .
H8A H 0.608454 1.223585 0.649785 0.054 Uiso 1 1 calc R U
C22 C 0.3101(12) 0.3846(9) 0.3137(7) 0.029(3) Uani 1 1 d . .
H22 H 0.212137 0.382527 0.301208 0.035 Uiso 1 1 calc R U
C58 C 0.8296(12) 0.4980(8) 0.5232(8) 0.027(3) Uani 1 1 d . .
H58 H 0.921647 0.496416 0.536737 0.032 Uiso 1 1 calc R U
C46 C 1.0357(16) 1.1890(10) 0.6170(10) 0.051(4) Uani 1 1 d . .
H46 H 0.941321 1.193195 0.626853 0.061 Uiso 1 1 calc R U
C20 C 0.3247(12) 0.4928(8) 0.5500(8) 0.027(3) Uani 1 1 d . .
H20 H 0.413232 0.483042 0.567365 0.033 Uiso 1 1 calc R U
C66 C 0.7478(12) 0.2003(9) 0.2897(7) 0.027(3) Uani 1 1 d . .
H65 H 0.656588 0.207259 0.281115 0.033 Uiso 1 1 calc R U
C39 C 0.9194(13) 1.1479(11) 1.0036(8) 0.043(4) Uani 1 1 d . .
C65 C 0.8418(14) 0.2808(9) 0.2963(8) 0.035(3) Uani 1 1 d . .
H64 H 0.932569 0.272503 0.304395 0.042 Uiso 1 1 calc R U
C27 C 0.3415(11) 0.2832(9) 0.3061(7) 0.028(3) Uani 1 1 d . .
H27 H 0.432444 0.275119 0.310537 0.034 Uiso 1 1 calc R U
C68 C 0.7075(14) -0.0720(9) 0.3165(10) 0.044(4) Uani 1 1 d . .
H67 H 0.803910 -0.073345 0.333746 0.052 Uiso 1 1 calc R U
C18 C 0.4120(15) 0.5743(12) 0.9000(10) 0.060(4) Uani 1 1 d . .
H18A H 0.424025 0.506554 0.892048 0.090 Uiso 1 1 calc R U
H18B H 0.428732 0.594396 0.962579 0.090 Uiso 1 1 calc R U
H18C H 0.474118 0.613846 0.866658 0.090 Uiso 1 1 calc R U
C57 C 0.7603(13) 0.5366(9) 0.5856(8) 0.033(3) Uani 1 1 d . .
H57 H 0.669204 0.539335 0.569234 0.040 Uiso 1 1 calc R U
C61 C 0.8720(14) 0.4339(10) 0.2131(9) 0.044(4) Uani 1 1 d . .
H61A H 0.874655 0.384874 0.165280 0.053 Uiso 1 1 calc R U
H61B H 0.964756 0.459645 0.234177 0.053 Uiso 1 1 calc R U
C23 C 0.3788(14) 0.4512(10) 0.2458(8) 0.041(3) Uani 1 1 d . .
H23A H 0.475465 0.449872 0.255353 0.049 Uiso 1 1 calc R U
H23B H 0.348558 0.423010 0.185766 0.049 Uiso 1 1 calc R U
O13 O 0.6259(17) -0.2290(10) 0.0566(8) 0.106(5) Uani 1 1 d . .
C73 C 0.6735(15) -0.1229(11) 0.2301(9) 0.047(4) Uani 1 1 d . .
H72 H 0.704190 -0.183584 0.225210 0.057 Uiso 1 1 calc R U
C16 C 0.2675(15) 0.5871(11) 0.8660(10) 0.056(4) Uani 1 1 d . .
H16 H 0.261886 0.657446 0.862856 0.067 Uiso 1 1 calc R U
C41 C 0.8621(15) 1.2395(10) 0.9750(9) 0.048(4) Uani 1 1 d . .
H41A H 0.804914 1.225132 0.919705 0.071 Uiso 1 1 calc R U
H41B H 0.934722 1.290089 0.966382 0.071 Uiso 1 1 calc R U
H41C H 0.810239 1.261426 1.020690 0.071 Uiso 1 1 calc R U
C75 C 0.585(2) -0.1523(12) 0.0747(11) 0.067(5) Uani 1 1 d . .
C42 C 0.8130(15) 1.0673(11) 1.0261(9) 0.053(4) Uani 1 1 d . .
H42A H 0.784894 1.082163 1.084082 0.079 Uiso 1 1 calc R U
H42B H 0.849559 1.006257 1.027006 0.079 Uiso 1 1 calc R U
H42C H 0.736690 1.061971 0.981599 0.079 Uiso 1 1 calc R U
C55 C 0.8481(15) 0.3775(11) 0.7573(12) 0.067(5) Uani 1 1 d . .
H55A H 0.896823 0.405972 0.812322 0.101 Uiso 1 1 calc R U
H55B H 0.899664 0.394752 0.707910 0.101 Uiso 1 1 calc R U
H55C H 0.833224 0.307324 0.760151 0.101 Uiso 1 1 calc R U
C69 C 0.6279(16) -0.1193(11) 0.3914(10) 0.055(4) Uani 1 1 d . .
H68A H 0.657872 -0.081597 0.447347 0.066 Uiso 1 1 calc R U
H68B H 0.532988 -0.113642 0.377068 0.066 Uiso 1 1 calc R U
C74 C 0.6096(14) -0.0992(9) 0.1604(9) 0.042(4) Uani 1 1 d . .
H73 H 0.574085 -0.040350 0.164481 0.050 Uiso 1 1 calc R U
C32 C 0.2140(16) -0.1637(13) 0.4044(10) 0.059(4) Uani 1 1 d . .
H32 H 0.286075 -0.193404 0.378422 0.071 Uiso 1 1 calc R U
C3 C 0.3306(14) 1.2572(11) 0.9503(10) 0.053(4) Uani 1 1 d . .
H3A H 0.381740 1.302160 0.914648 0.079 Uiso 1 1 calc R U
H3B H 0.303838 1.292532 1.000660 0.079 Uiso 1 1 calc R U
H3C H 0.251587 1.225209 0.914332 0.079 Uiso 1 1 calc R U
C4 C 0.3407(15) 1.0925(11) 1.0210(10) 0.058(4) Uani 1 1 d . .
H4A H 0.258909 1.070094 0.983255 0.087 Uiso 1 1 calc R U
H4B H 0.319179 1.108679 1.080478 0.087 Uiso 1 1 calc R U
H4C H 0.397614 1.041628 1.023445 0.087 Uiso 1 1 calc R U
C40 C 1.0246(13) 1.1688(13) 1.0839(8) 0.054(4) Uani 1 1 d . .
H40A H 0.984471 1.195415 1.133572 0.080 Uiso 1 1 calc R U
H40B H 1.098101 1.215332 1.068770 0.080 Uiso 1 1 calc R U
H40C H 1.057774 1.109015 1.100331 0.080 Uiso 1 1 calc R U
C35 C 0.1145(17) -0.1031(10) 0.1662(10) 0.053(4) Uani 1 1 d . .
H35 H 0.022570 -0.098645 0.157796 0.064 Uiso 1 1 calc R U
C70 C 0.6400(14) -0.2231(11) 0.4062(10) 0.049(4) Uani 1 1 d . .
H69 H 0.605738 -0.261303 0.350227 0.058 Uiso 1 1 calc R U
C48 C 1.0573(17) 1.2166(11) 0.5183(11) 0.065(5) Uani 1 1 d . .
H48A H 1.149396 1.212586 0.507615 0.097 Uiso 1 1 calc R U
H48B H 1.037990 1.282251 0.509745 0.097 Uiso 1 1 calc R U
H48C H 0.997939 1.171769 0.477087 0.097 Uiso 1 1 calc R U
C10 C 0.6517(19) 1.2105(13) 0.5200(11) 0.080(6) Uani 1 1 d . .
H10A H 0.606322 1.179860 0.464755 0.120 Uiso 1 1 calc R U
H10B H 0.739046 1.189400 0.530487 0.120 Uiso 1 1 calc R U
H10C H 0.662228 1.280505 0.516119 0.120 Uiso 1 1 calc R U
C30 C 0.1869(14) -0.0746(9) 0.2580(9) 0.039(3) Uani 1 1 d . .
H30 H 0.281563 -0.085192 0.257946 0.047 Uiso 1 1 calc R U
C56 C 0.6166(16) 0.3770(11) 0.8113(11) 0.063(5) Uani 1 1 d . .
H56A H 0.607092 0.306639 0.809282 0.095 Uiso 1 1 calc R U
H56B H 0.529919 0.397769 0.796306 0.095 Uiso 1 1 calc R U
H56C H 0.651839 0.402426 0.870629 0.095 Uiso 1 1 calc R U
C71 C 0.7835(15) -0.2397(12) 0.4293(13) 0.071(5) Uani 1 1 d . .
H70A H 0.836151 -0.219351 0.381195 0.107 Uiso 1 1 calc R U
H70B H 0.786552 -0.308189 0.437915 0.107 Uiso 1 1 calc R U
H70C H 0.819820 -0.202227 0.483529 0.107 Uiso 1 1 calc R U
C47 C 1.1260(18) 1.2640(12) 0.6803(11) 0.076(5) Uani 1 1 d . .
H47A H 1.138573 1.237634 0.738463 0.114 Uiso 1 1 calc R U
H47B H 1.084428 1.322703 0.685252 0.114 Uiso 1 1 calc R U
H47C H 1.212007 1.279200 0.657153 0.114 Uiso 1 1 calc R U
C31 C 0.1217(16) -0.1370(12) 0.3287(10) 0.063(5) Uani 1 1 d . .
H31A H 0.054719 -0.101927 0.353356 0.075 Uiso 1 1 calc R U
H31B H 0.074184 -0.197210 0.298761 0.075 Uiso 1 1 calc R U
C33 C 0.1454(18) -0.2379(14) 0.4621(11) 0.081(6) Uani 1 1 d . .
H33A H 0.211211 -0.258046 0.505780 0.122 Uiso 1 1 calc R U
H33B H 0.102421 -0.293930 0.425163 0.122 Uiso 1 1 calc R U
H33C H 0.078663 -0.209201 0.492342 0.122 Uiso 1 1 calc R U
C37 C 0.100(3) -0.160(2) 0.0091(18) 0.137(11) Uani 1 1 d . .
C72 C 0.5551(17) -0.2597(14) 0.4777(11) 0.076(5) Uani 1 1 d . .
H71A H 0.593062 -0.228885 0.534641 0.114 Uiso 1 1 calc R U
H71B H 0.552585 -0.329557 0.479970 0.114 Uiso 1 1 calc R U
H71C H 0.465014 -0.244310 0.464468 0.114 Uiso 1 1 calc R U
C24 C 0.354(2) 0.5587(15) 0.2487(16) 0.102(8) Uani 1 1 d . .
H24 H 0.406198 0.586635 0.304523 0.123 Uiso 1 1 calc R U
C1 C 0.5246(16) 1.2298(18) 1.0556(11) 0.100(8) Uani 1 1 d . .
H1A H 0.574515 1.180056 1.079420 0.150 Uiso 1 1 calc R U
H1B H 0.483505 1.259732 1.103065 0.150 Uiso 1 1 calc R U
H1C H 0.584843 1.278792 1.029938 0.150 Uiso 1 1 calc R U
C34 C 0.2806(17) -0.0720(14) 0.4610(10) 0.077(5) Uani 1 1 d . .
H34A H 0.212472 -0.033192 0.476251 0.116 Uiso 1 1 calc R U
H34B H 0.343748 -0.034087 0.427161 0.116 Uiso 1 1 calc R U
H34C H 0.327282 -0.091360 0.514943 0.116 Uiso 1 1 calc R U
C36 C 0.172(2) -0.1340(14) 0.0969(13) 0.089(6) Uani 1 1 d . .
H36 H 0.264079 -0.139618 0.104789 0.107 Uiso 1 1 calc R U
C17 C 0.1627(17) 0.5421(16) 0.9320(11) 0.092(6) Uani 1 1 d . .
H17A H 0.173991 0.474909 0.941137 0.138 Uiso 1 1 calc R U
H17B H 0.072314 0.545430 0.906144 0.138 Uiso 1 1 calc R U
H17C H 0.178677 0.578949 0.988661 0.138 Uiso 1 1 calc R U
C9 C 0.433(2) 1.2033(17) 0.578(2) 0.168(15) Uani 1 1 d . .
H9A H 0.373446 1.143709 0.560526 0.252 Uiso 1 1 calc R U
H9B H 0.430539 1.247350 0.529648 0.252 Uiso 1 1 calc R U
H9C H 0.404359 1.233552 0.630342 0.252 Uiso 1 1 calc R U
C62 C 0.803(2) 0.5195(14) 0.1719(13) 0.092(7) Uani 1 1 d . .
H62 H 0.705448 0.498081 0.161379 0.110 Uiso 1 1 calc R U
C76 C 0.497(3) -0.1565(18) -0.0774(10) 0.154(12) Uani 1 1 d . .
H75A H 0.583418 -0.169586 -0.093247 0.231 Uiso 1 1 calc R U
H75B H 0.460782 -0.113033 -0.119200 0.231 Uiso 1 1 calc R U
H500 H 0.436292 -0.216935 -0.079389 0.231 Uiso 1 1 calc R U
C26 C 0.430(2) 0.6087(16) 0.1754(15) 0.112(8) Uani 1 1 d . .
H26A H 0.421652 0.677446 0.177795 0.169 Uiso 1 1 calc R U
H26B H 0.391806 0.579804 0.117659 0.169 Uiso 1 1 calc R U
H26C H 0.523454 0.600267 0.184479 0.169 Uiso 1 1 calc R U
C25 C 0.236(3) 0.5871(17) 0.253(2) 0.189(17) Uani 1 1 d . .
H25A H 0.247261 0.655671 0.271189 0.284 Uiso 1 1 calc R U
H25B H 0.188845 0.550093 0.296716 0.284 Uiso 1 1 calc R U
H25C H 0.184610 0.576445 0.195573 0.284 Uiso 1 1 calc R U
C63 C 0.825(3) 0.6032(16) 0.2303(17) 0.177(16) Uani 1 1 d . .
H63A H 0.902476 0.599740 0.272348 0.266 Uiso 1 1 calc R U
H63B H 0.747084 0.606587 0.262292 0.266 Uiso 1 1 calc R U
H63C H 0.840938 0.660721 0.196333 0.266 Uiso 1 1 calc R U
O6 O 0.161(3) -0.180(2) -0.0626(13) 0.229(13) Uani 1 1 d . .
C38 C -0.122(3) -0.2073(18) -0.0813(12) 0.176(15) Uani 1 1 d . .
H38A H -0.093699 -0.170506 -0.131137 0.265 Uiso 1 1 calc R U
H38B H -0.214036 -0.201027 -0.073714 0.265 Uiso 1 1 calc R U
H38C H -0.112928 -0.275243 -0.092540 0.265 Uiso 1 1 calc R U
C64 C 0.855(5) 0.545(3) 0.084(3) 0.35(4) Uani 1 1 d . .
H76A H 0.780235 0.544712 0.038976 0.532 Uiso 1 1 calc R U
H76B H 0.910886 0.497410 0.066567 0.532 Uiso 1 1 calc R U
H76C H 0.907212 0.608937 0.090072 0.532 Uiso 1 1 calc R U

loop_
_atom_site_aniso_label
_atom_site_aniso_U_11
_atom_site_aniso_U_22
_atom_site_aniso_U_33
_atom_site_aniso_U_23
_atom_site_aniso_U_13
_atom_site_aniso_U_12
O2 0.016(5) 0.044(6) 0.045(5) 0.001(4) -0.001(4) 0.002(4)
O4 0.021(5) 0.030(5) 0.030(5) -0.004(4) 0.003(4) 0.002(4)
O3 0.018(5) 0.041(5) 0.048(5) 0.006(4) 0.002(4) 0.011(4)
O9 0.019(5) 0.058(6) 0.038(5) -0.008(4) 0.000(4) 0.009(4)
O10 0.008(4) 0.039(5) 0.072(7) 0.003(5) 0.002(4) 0.004(4)
O5 0.015(5) 0.036(5) 0.044(5) -0.005(4) 0.001(4) 0.007(4)
O8 0.015(4) 0.066(6) 0.029(5) -0.008(4) -0.001(4) 0.008(4)
O12 0.018(5) 0.028(5) 0.041(5) 0.005(4) 0.010(4) 0.001(4)
O11 0.018(5) 0.032(5) 0.038(5) -0.002(4) 0.004(4) 0.002(4)
N6 0.017(5) 0.027(6) 0.027(5) 0.004(4) 0.004(4) 0.007(5)
O1 0.016(4) 0.064(6) 0.032(5) -0.012(4) 0.005(4) 0.008(4)
N2 0.018(6) 0.024(6) 0.025(5) -0.004(4) -0.001(4) -0.001(4)
N5 0.020(6) 0.036(6) 0.033(6) -0.007(5) -0.008(5) -0.007(5)
N1 0.013(5) 0.021(6) 0.055(7) -0.009(5) 0.002(5) -0.001(4)
N3 0.012(5) 0.033(6) 0.042(7) 0.004(5) 0.001(5) 0.006(5)
C13 0.024(7) 0.038(8) 0.014(6) 0.006(5) 0.010(5) 0.011(6)
C43 0.007(6) 0.029(7) 0.044(8) 0.000(6) 0.004(6) 0.007(5)
C51 0.009(6) 0.032(8) 0.033(7) -0.009(5) 0.005(5) 0.010(6)
C5 0.020(7) 0.021(7) 0.047(9) 0.013(6) 0.002(6) 0.001(6)
N7 0.016(5) 0.029(6) 0.039(6) -0.010(5) 0.004(5) 0.007(4)
C59 0.024(7) 0.010(6) 0.027(7) 0.001(5) 0.009(6) -0.004(5)
C21 0.012(7) 0.018(6) 0.043(8) 0.001(5) -0.006(6) -0.008(5)
C12 0.017(6) 0.038(8) 0.019(6) -0.005(5) 0.004(5) 0.005(6)
N4 0.024(6) 0.037(7) 0.034(6) -0.002(5) 0.004(5) 0.005(5)
C50 0.011(6) 0.026(7) 0.031(7) 0.005(5) 0.003(5) -0.002(5)
C67 0.030(8) 0.023(7) 0.017(6) 0.001(5) 0.008(5) 0.005(6)
C6 0.020(7) 0.025(7) 0.036(7) -0.002(6) -0.002(6) 0.007(5)
C29 0.027(8) 0.037(8) 0.019(6) 0.001(5) 0.000(5) 0.003(6)
C11 0.015(6) 0.041(8) 0.030(7) 0.009(6) 0.000(5) 0.016(6)
N8 0.028(7) 0.022(6) 0.084(9) 0.000(6) 0.013(6) 0.005(5)
C52 0.031(7) 0.022(7) 0.023(7) 0.002(5) -0.001(5) 0.011(6)
C49 0.017(6) 0.028(7) 0.034(7) 0.002(5) 0.003(5) 0.003(6)
O14 0.222(17) 0.067(9) 0.029(6) -0.007(6) -0.033(8) 0.031(10)
C28 0.016(6) 0.024(7) 0.030(7) -0.001(5) -0.004(5) -0.001(5)
C44 0.026(7) 0.029(8) 0.049(9) -0.004(6) 0.001(6) -0.004(6)
C45 0.033(7) 0.043(8) 0.020(7) 0.009(6) -0.001(5) 0.001(6)
C14 0.011(6) 0.035(8) 0.038(8) -0.005(6) -0.001(5) -0.006(5)
C60 0.031(7) 0.032(8) 0.026(7) -0.001(6) -0.005(6) 0.008(6)
C7 0.041(8) 0.034(8) 0.021(7) 0.005(6) -0.004(6) 0.007(6)
O7 0.132(14) 0.156(15) 0.046(8) -0.006(8) 0.000(9) -0.021(12)
C2 0.019(7) 0.079(11) 0.034(8) -0.024(7) 0.009(6) 0.007(7)
C54 0.037(8) 0.044(9) 0.035(8) -0.010(6) 0.009(6) -0.003(7)
C53 0.030(7) 0.027(7) 0.040(8) 0.009(6) 0.006(6) 0.007(6)
C15 0.042(8) 0.037(8) 0.037(8) 0.009(6) 0.010(6) -0.007(7)
C19 0.027(7) 0.033(7) 0.025(7) 0.003(6) -0.004(6) 0.001(6)
C8 0.061(10) 0.028(8) 0.044(9) -0.004(6) 0.012(8) -0.008(7)
C22 0.021(7) 0.044(8) 0.022(7) -0.005(6) -0.001(5) 0.001(6)
C58 0.018(7) 0.032(7) 0.030(7) 0.000(6) -0.001(5) 0.005(5)
C46 0.052(10) 0.033(9) 0.068(11) 0.007(7) -0.007(8) 0.010(7)
C20 0.020(7) 0.021(7) 0.040(8) 0.008(6) 0.001(6) -0.003(5)
C66 0.022(7) 0.035(8) 0.027(7) -0.002(5) 0.000(5) 0.014(6)
C39 0.027(8) 0.076(11) 0.025(7) -0.002(7) -0.008(6) 0.014(7)
C65 0.040(8) 0.037(9) 0.029(7) -0.004(6) 0.011(6) 0.005(7)
C27 0.017(6) 0.045(9) 0.023(7) -0.012(6) 0.001(5) 0.009(6)
C68 0.039(8) 0.035(9) 0.059(10) -0.006(7) 0.021(7) 0.008(7)
C18 0.064(11) 0.074(12) 0.041(9) 0.005(8) 0.002(8) 0.001(9)
C57 0.032(7) 0.035(8) 0.034(8) -0.001(6) 0.018(6) -0.003(6)
C61 0.053(9) 0.041(9) 0.043(8) 0.015(7) 0.018(7) 0.010(7)
C23 0.041(8) 0.048(9) 0.032(8) 0.000(6) 0.010(6) -0.003(7)
O13 0.184(16) 0.061(9) 0.071(9) -0.017(7) -0.002(9) 0.024(9)
C73 0.059(10) 0.053(10) 0.032(8) 0.022(7) 0.020(7) -0.001(8)
C16 0.057(11) 0.049(10) 0.057(10) -0.006(8) 0.007(8) -0.004(8)
C41 0.055(10) 0.051(9) 0.040(8) -0.006(7) 0.017(7) 0.016(8)
C75 0.118(16) 0.028(9) 0.049(10) 0.005(8) -0.004(10) -0.002(9)
C42 0.056(10) 0.075(11) 0.031(8) 0.023(7) 0.015(7) 0.009(8)
C55 0.056(11) 0.045(10) 0.099(13) 0.010(9) -0.013(9) 0.016(8)
C69 0.055(10) 0.052(11) 0.058(10) 0.002(8) 0.007(8) 0.003(8)
C74 0.068(10) 0.019(7) 0.038(9) -0.002(6) 0.010(7) 0.003(7)
C32 0.055(10) 0.074(12) 0.043(9) -0.004(8) -0.004(8) 0.000(9)
C3 0.045(9) 0.050(10) 0.064(10) -0.004(8) 0.014(8) 0.006(8)
C4 0.056(10) 0.077(12) 0.049(9) 0.029(8) 0.013(8) 0.026(9)
C40 0.033(8) 0.112(14) 0.019(7) 0.009(8) -0.005(6) 0.027(9)
C35 0.077(12) 0.029(8) 0.058(10) -0.002(7) 0.039(9) 0.004(8)
C70 0.038(9) 0.046(10) 0.063(10) 0.003(7) 0.008(7) 0.006(7)
C48 0.075(12) 0.042(10) 0.075(11) 0.031(8) 0.017(9) -0.013(8)
C10 0.092(14) 0.073(13) 0.071(12) 0.046(10) 0.002(10) -0.013(10)
C30 0.042(8) 0.021(7) 0.057(10) 0.008(7) 0.004(7) 0.009(6)
C56 0.067(11) 0.056(10) 0.068(11) 0.022(8) 0.034(9) -0.011(9)
C71 0.044(11) 0.058(11) 0.113(15) 0.021(10) 0.024(10) -0.002(8)
C47 0.095(15) 0.054(11) 0.078(13) -0.006(9) 0.019(11) 0.003(10)
C31 0.058(11) 0.060(11) 0.068(11) 0.013(9) -0.016(9) 0.014(9)
C33 0.073(13) 0.090(14) 0.068(12) 0.041(10) -0.026(10) -0.020(11)
C37 0.11(2) 0.17(3) 0.11(2) -0.087(18) 0.034(17) -0.055(19)
C72 0.078(13) 0.106(15) 0.051(10) 0.031(10) 0.026(9) 0.012(11)
C24 0.115(18) 0.090(16) 0.128(18) 0.079(14) 0.063(15) 0.051(14)
C1 0.047(11) 0.20(2) 0.056(12) -0.044(13) 0.003(9) 0.032(13)
C34 0.067(12) 0.121(16) 0.044(10) 0.018(10) -0.001(9) 0.014(11)
C36 0.105(17) 0.088(15) 0.072(14) 0.006(12) 0.003(12) 0.009(12)
C17 0.072(13) 0.143(18) 0.056(11) 0.028(11) 0.028(10) -0.021(12)
C9 0.083(17) 0.087(17) 0.36(4) 0.13(2) 0.05(2) 0.047(14)
C62 0.126(18) 0.078(14) 0.091(14) 0.042(12) 0.040(13) 0.056(13)
C76 0.29(4) 0.14(2) 0.016(10) -0.016(11) -0.054(15) 0.03(2)
C26 0.111(18) 0.107(17) 0.128(19) 0.073(15) 0.042(15) 0.006(14)
C25 0.24(4) 0.095(19) 0.30(4) 0.10(2) 0.19(3) 0.11(2)
C63 0.34(4) 0.058(15) 0.13(2) -0.043(15) -0.08(3) 0.08(2)
O6 0.28(3) 0.29(3) 0.104(15) -0.110(17) 0.055(17) 0.03(2)
C38 0.36(5) 0.13(2) 0.025(11) -0.016(12) -0.067(18) 0.05(2)
C64 0.58(8) 0.34(5) 0.32(5) 0.29(5) 0.36(6) 0.38(6)

loop_
_atom_type_symbol
_atom_type_description
_atom_type_scat_dispersion_real
_atom_type_scat_dispersion_imag
_atom_type_scat_source
C C 0.0033 0.0016 'International Tables Vol C Tables 4.2.6.8 and 6.1.1.4'
H H 0.0000 0.0000 'International Tables Vol C Tables 4.2.6.8 and 6.1.1.4'
N N 0.0061 0.0033 'International Tables Vol C Tables 4.2.6.8 and 6.1.1.4'
O O 0.0106 0.0060 'International Tables Vol C Tables 4.2.6.8 and 6.1.1.4'

loop_
_geom_angle_atom_site_label_1
_geom_angle_atom_site_label_2
_geom_angle_atom_site_label_3
_geom_angle
C43 O8 C39 122.5(9)
C51 N6 C52 122.6(9)
C51 N6 H6 118.7
C52 N6 H6 118.7
C5 O1 C2 119.4(9)
C13 N2 C14 122.7(10)
C13 N2 H2 118.7
C14 N2 H2 118.7
C43 N5 C44 119.8(10)
C43 N5 H5 120.1
C44 N5 H5 120.1
C5 N1 C6 120.5(10)
C5 N1 H1 119.8
C6 N1 H1 119.8
C21 N3 C22 123.1(10)
C21 N3 H3 118.4
C22 N3 H3 118.4
O3 C13 N2 124.5(11)
O3 C13 C12 120.9(11)
N2 C13 C12 114.6(11)
O9 C43 N5 126.8(12)
O9 C43 O8 123.0(11)
N5 C43 O8 110.1(10)
O10 C51 N6 123.2(11)
O10 C51 C50 123.3(11)
N6 C51 C50 113.4(10)
O2 C5 N1 126.9(12)
O2 C5 O1 123.8(12)
N1 C5 O1 109.2(10)
C59 N7 C60 124.2(10)
C59 N7 H7 117.9
C60 N7 H7 117.9
O11 C59 N7 123.5(10)
O11 C59 C58 121.3(10)
N7 C59 C58 115.2(10)
O4 C21 N3 125.5(11)
O4 C21 C20 120.7(11)
N3 C21 C20 113.7(10)
C11 C12 C13 123.7(11)
C11 C12 H12 118.2
C13 C12 H12 118.2
C29 N4 C30 123.9(10)
C29 N4 H4 118.1
C30 N4 H4 118.1
C49 C50 C51 121.9(11)
C49 C50 H50 119.0
C51 C50 H50 119.0
O12 C67 N8 123.7(11)
O12 C67 C66 122.6(11)
N8 C67 C66 113.7(11)
N1 C6 C11 110.2(9)
N1 C6 C7 113.1(10)
C11 C6 C7 109.5(9)
N1 C6 H6A 107.9
C11 C6 H6A 107.9
C7 C6 H6A 107.9
O5 C29 N4 125.1(11)
O5 C29 C28 122.8(11)
N4 C29 C28 112.1(11)
C12 C11 C6 125.4(10)
C12 C11 H11 117.3
C6 C11 H11 117.3
C67 N8 C68 121.9(11)
C67 N8 H8 119.1
C68 N8 H8 119.1
N6 C52 C57 109.5(9)
N6 C52 C53 108.4(9)
C57 C52 C53 111.9(10)
N6 C52 H52 109.0
C57 C52 H52 109.0
C53 C52 H52 109.0
C50 C49 C44 125.3(11)
C50 C49 H49 117.3
C44 C49 H49 117.3
C75 O14 C76 116.6(16)
C27 C28 C29 123.8(11)
C27 C28 H28 118.1
C29 C28 H28 118.1
N5 C44 C49 110.0(10)
N5 C44 C45 113.0(10)
C49 C44 C45 110.9(10)
N5 C44 H44 107.5
C49 C44 H44 107.5
C45 C44 H44 107.5
C46 C45 C44 116.2(11)
C46 C45 H45A 108.2
C44 C45 H45A 108.2
C46 C45 H45B 108.2
C44 C45 H45B 108.2
H45A C45 H45B 107.4
C19 C14 N2 107.5(9)
C19 C14 C15 110.8(10)
N2 C14 C15 111.2(10)
C19 C14 H14 109.1
N2 C14 H14 109.1
C15 C14 H14 109.1
N7 C60 C65 109.0(9)
N7 C60 C61 112.3(11)
C65 C60 C61 110.4(10)
N7 C60 H60 108.4
C65 C60 H60 108.4
C61 C60 H60 108.4
C8 C7 C6 117.1(10)
C8 C7 H7A 108.0
C6 C7 H7A 108.0
C8 C7 H7B 108.0
C6 C7 H7B 108.0
H7A C7 H7B 107.3
C37 O7 C38 121(2)
C3 C2 O1 111.0(11)
C3 C2 C4 116.5(11)
O1 C2 C4 110.6(11)
C3 C2 C1 110.1(13)
O1 C2 C1 100.0(10)
C4 C2 C1 107.3(14)
C55 C54 C56 112.5(13)
C55 C54 C53 112.3(11)
C56 C54 C53 108.4(11)
C55 C54 H54 107.8
C56 C54 H54 107.8
C53 C54 H54 107.8
C52 C53 C54 112.4(9)
C52 C53 H53A 109.1
C54 C53 H53A 109.1
C52 C53 H53B 109.1
C54 C53 H53B 109.1
H53A C53 H53B 107.9
C14 C15 C16 114.4(10)
C14 C15 H15A 108.7
C16 C15 H15A 108.7
C14 C15 H15B 108.7
C16 C15 H15B 108.7
H15A C15 H15B 107.6
C20 C19 C14 126.3(11)
C20 C19 H19 116.8
C14 C19 H19 116.8
C9 C8 C7 115.6(14)
C9 C8 C10 109.9(16)
C7 C8 C10 110.9(12)
C9 C8 H8A 106.7
C7 C8 H8A 106.7
C10 C8 H8A 106.7
C27 C22 N3 110.2(9)
C27 C22 C23 112.5(10)
N3 C22 C23 110.1(10)
C27 C22 H22 107.9
N3 C22 H22 107.9
C23 C22 H22 107.9
C57 C58 C59 122.7(11)
C57 C58 H58 118.6
C59 C58 H58 118.6
C45 C46 C47 113.0(12)
C45 C46 C48 110.0(12)
C47 C46 C48 108.1(13)
C45 C46 H46 108.5
C47 C46 H46 108.5
C48 C46 H46 108.5
C19 C20 C21 123.0(11)
C19 C20 H20 118.5
C21 C20 H20 118.5
C65 C66 C67 120.7(11)
C65 C66 H65 119.7
C67 C66 H65 119.7
O8 C39 C42 111.9(11)
O8 C39 C40 103.9(10)
C42 C39 C40 108.2(11)
O8 C39 C41 107.4(10)
C42 C39 C41 113.1(12)
C40 C39 C41 112.0(12)
C66 C65 C60 122.9(12)
C66 C65 H64 118.5
C60 C65 H64 118.5
C28 C27 C22 126.2(11)
C28 C27 H27 116.9
C22 C27 H27 116.9
C73 C68 N8 108.0(12)
C73 C68 C69 113.5(11)
N8 C68 C69 111.7(11)
C73 C68 H67 107.8
N8 C68 H67 107.8
C69 C68 H67 107.8
C16 C18 H18A 109.5
C16 C18 H18B 109.5
H18A C18 H18B 109.5
C16 C18 H18C 109.5
H18A C18 H18C 109.5
H18B C18 H18C 109.5
C58 C57 C52 126.8(12)
C58 C57 H57 116.6
C52 C57 H57 116.6
C60 C61 C62 117.4(12)
C60 C61 H61A 108.0
C62 C61 H61A 108.0
C60 C61 H61B 108.0
C62 C61 H61B 108.0
H61A C61 H61B 107.2
C24 C23 C22 116.8(12)
C24 C23 H23A 108.1
C22 C23 H23A 108.1
C24 C23 H23B 108.1
C22 C23 H23B 108.1
H23A C23 H23B 107.3
C74 C73 C68 130.8(15)
C74 C73 H72 114.6
C68 C73 H72 114.6
C18 C16 C15 110.4(12)
C18 C16 C17 111.3(13)
C15 C16 C17 109.7(12)
C18 C16 H16 108.4
C15 C16 H16 108.4
C17 C16 H16 108.4
C39 C41 H41A 109.5
C39 C41 H41B 109.5
H41A C41 H41B 109.5
C39 C41 H41C 109.5
H41A C41 H41C 109.5
H41B C41 H41C 109.5
O13 C75 O14 119.7(15)
O13 C75 C74 125.2(16)
O14 C75 C74 115.1(15)
C39 C42 H42A 109.5
C39 C42 H42B 109.5
H42A C42 H42B 109.5
C39 C42 H42C 109.5
H42A C42 H42C 109.5
H42B C42 H42C 109.5
C54 C55 H55A 109.5
C54 C55 H55B 109.5
H55A C55 H55B 109.5
C54 C55 H55C 109.5
H55A C55 H55C 109.5
H55B C55 H55C 109.5
C70 C69 C68 116.3(12)
C70 C69 H68A 108.2
C68 C69 H68A 108.2
C70 C69 H68B 108.2
C68 C69 H68B 108.2
H68A C69 H68B 107.4
C73 C74 C75 127.6(14)
C73 C74 H73 116.2
C75 C74 H73 116.2
C31 C32 C33 112.8(13)
C31 C32 C34 110.8(14)
C33 C32 C34 110.9(14)
C31 C32 H32 107.4
C33 C32 H32 107.4
C34 C32 H32 107.4
C2 C3 H3A 109.5
C2 C3 H3B 109.5
H3A C3 H3B 109.5
C2 C3 H3C 109.5
H3A C3 H3C 109.5
H3B C3 H3C 109.5
C2 C4 H4A 109.5
C2 C4 H4B 109.5
H4A C4 H4B 109.5
C2 C4 H4C 109.5
H4A C4 H4C 109.5
H4B C4 H4C 109.5
C39 C40 H40A 109.5
C39 C40 H40B 109.5
H40A C40 H40B 109.5
C39 C40 H40C 109.5
H40A C40 H40C 109.5
H40B C40 H40C 109.5
C36 C35 C30 124.6(17)
C36 C35 H35 117.7
C30 C35 H35 117.7
C69 C70 C72 110.5(13)
C69 C70 C71 112.4(13)
C72 C70 C71 110.2(13)
C69 C70 H69 107.9
C72 C70 H69 107.9
C71 C70 H69 107.9
C46 C48 H48A 109.5
C46 C48 H48B 109.5
H48A C48 H48B 109.5
C46 C48 H48C 109.5
H48A C48 H48C 109.5
H48B C48 H48C 109.5
C8 C10 H10A 109.5
C8 C10 H10B 109.5
H10A C10 H10B 109.5
C8 C10 H10C 109.5
H10A C10 H10C 109.5
H10B C10 H10C 109.5
N4 C30 C35 108.7(10)
N4 C30 C31 110.6(12)
C35 C30 C31 110.4(11)
N4 C30 H30 109.1
C35 C30 H30 109.1
C31 C30 H30 109.1
C54 C56 H56A 109.5
C54 C56 H56B 109.5
H56A C56 H56B 109.5
C54 C56 H56C 109.5
H56A C56 H56C 109.5
H56B C56 H56C 109.5
C70 C71 H70A 109.5
C70 C71 H70B 109.5
H70A C71 H70B 109.5
C70 C71 H70C 109.5
H70A C71 H70C 109.5
H70B C71 H70C 109.5
C46 C47 H47A 109.5
C46 C47 H47B 109.5
H47A C47 H47B 109.5
C46 C47 H47C 109.5
H47A C47 H47C 109.5
H47B C47 H47C 109.5
C32 C31 C30 116.5(13)
C32 C31 H31A 108.2
C30 C31 H31A 108.2
C32 C31 H31B 108.2
C30 C31 H31B 108.2
H31A C31 H31B 107.3
C32 C33 H33A 109.5
C32 C33 H33B 109.5
H33A C33 H33B 109.5
C32 C33 H33C 109.5
H33A C33 H33C 109.5
H33B C33 H33C 109.5
O7 C37 O6 121(2)
O7 C37 C36 116(2)
O6 C37 C36 123(3)
C70 C72 H71A 109.5
C70 C72 H71B 109.5
H71A C72 H71B 109.5
C70 C72 H71C 109.5
H71A C72 H71C 109.5
H71B C72 H71C 109.5
C25 C24 C26 112.2(18)
C25 C24 C23 124(2)
C26 C24 C23 107.1(17)
C25 C24 H24 103.7
C26 C24 H24 103.7
C23 C24 H24 103.7
C2 C1 H1A 109.5
C2 C1 H1B 109.5
H1A C1 H1B 109.5
C2 C1 H1C 109.5
H1A C1 H1C 109.5
H1B C1 H1C 109.5
C32 C34 H34A 109.5
C32 C34 H34B 109.5
H34A C34 H34B 109.5
C32 C34 H34C 109.5
H34A C34 H34C 109.5
H34B C34 H34C 109.5
C35 C36 C37 123(2)
C35 C36 H36 118.4
C37 C36 H36 118.4
C16 C17 H17A 109.5
C16 C17 H17B 109.5
H17A C17 H17B 109.5
C16 C17 H17C 109.5
H17A C17 H17C 109.5
H17B C17 H17C 109.5
C8 C9 H9A 109.5
C8 C9 H9B 109.5
H9A C9 H9B 109.5
C8 C9 H9C 109.5
H9A C9 H9C 109.5
H9B C9 H9C 109.5
C63 C62 C64 109(3)
C63 C62 C61 111.2(18)
C64 C62 C61 110.7(15)
C63 C62 H62 108.5
C64 C62 H62 108.5
C61 C62 H62 108.5
O14 C76 H75A 109.5
O14 C76 H75B 109.5
H75A C76 H75B 109.5
O14 C76 H500 109.5
H75A C76 H500 109.5
H75B C76 H500 109.5
C24 C26 H26A 109.5
C24 C26 H26B 109.5
H26A C26 H26B 109.5
C24 C26 H26C 109.5
H26A C26 H26C 109.5
H26B C26 H26C 109.5
C24 C25 H25A 109.5
C24 C25 H25B 109.5
H25A C25 H25B 109.5
C24 C25 H25C 109.5
H25A C25 H25C 109.5
H25B C25 H25C 109.5
C62 C63 H63A 109.5
C62 C63 H63B 109.5
H63A C63 H63B 109.5
C62 C63 H63C 109.5
H63A C63 H63C 109.5
H63B C63 H63C 109.5
O7 C38 H38A 109.5
O7 C38 H38B 109.5
H38A C38 H38B 109.5
O7 C38 H38C 109.5
H38A C38 H38C 109.5
H38B C38 H38C 109.5
C62 C64 H76A 113.4
C62 C64 H76B 113.4
H76A C64 H76B 105.3
C62 C64 H76C 113.4
H76A C64 H76C 105.3
H76B C64 H76C 105.3

loop_
_geom_bond_atom_site_label_1
_geom_bond_atom_site_label_2
_geom_bond_distance
O2 C5 1.218(13)
O4 C21 1.255(12)
O3 C13 1.270(13)
O9 C43 1.226(12)
O10 C51 1.216(12)
O5 C29 1.217(13)
O8 C43 1.347(14)
O8 C39 1.488(15)
O12 C67 1.249(13)
O11 C59 1.240(13)
N6 C51 1.333(14)
N6 C52 1.468(14)
N6 H6 0.8600
O1 C5 1.369(14)
O1 C2 1.495(14)
N2 C13 1.312(14)
N2 C14 1.488(15)
N2 H2 0.8600
N5 C43 1.291(14)
N5 C44 1.477(15)
N5 H5 0.8600
N1 C5 1.323(14)
N1 C6 1.459(15)
N1 H1 0.8600
N3 C21 1.310(14)
N3 C22 1.489(15)
N3 H3 0.8600
C13 C12 1.476(16)
C51 C50 1.487(15)
N7 C59 1.307(13)
N7 C60 1.455(14)
N7 H7 0.8600
C59 C58 1.475(16)
C21 C20 1.485(16)
C12 C11 1.342(16)
C12 H12 0.9300
N4 C29 1.355(15)
N4 C30 1.482(16)
N4 H4 0.8600
C50 C49 1.332(15)
C50 H50 0.9300
C67 N8 1.328(15)
C67 C66 1.482(16)
C6 C11 1.512(16)
C6 C7 1.524(16)
C6 H6A 0.9800
C29 C28 1.498(16)
C11 H11 0.9300
N8 C68 1.474(16)
N8 H8 0.8600
C52 C57 1.490(16)
C52 C53 1.535(16)
C52 H52 0.9800
C49 C44 1.502(16)
C49 H49 0.9300
O14 C75 1.325(19)
O14 C76 1.446(19)
C28 C27 1.328(15)
C28 H28 0.9300
C44 C45 1.529(17)
C44 H44 0.9800
C45 C46 1.509(18)
C45 H45A 0.9700
C45 H45B 0.9700
C14 C19 1.480(16)
C14 C15 1.513(16)
C14 H14 0.9800
C60 C65 1.479(16)
C60 C61 1.548(17)
C60 H60 0.9800
C7 C8 1.500(18)
C7 H7A 0.9700
C7 H7B 0.9700
O7 C37 1.30(3)
O7 C38 1.56(2)
C2 C3 1.473(19)
C2 C4 1.52(2)
C2 C1 1.54(2)
C54 C55 1.512(18)
C54 C56 1.528(18)
C54 C53 1.548(17)
C54 H54 0.9800
C53 H53A 0.9700
C53 H53B 0.9700
C15 C16 1.567(19)
C15 H15A 0.9700
C15 H15B 0.9700
C19 C20 1.337(16)
C19 H19 0.9300
C8 C9 1.44(2)
C8 C10 1.52(2)
C8 H8A 0.9800
C22 C27 1.472(16)
C22 C23 1.543(17)
C22 H22 0.9800
C58 C57 1.349(15)
C58 H58 0.9300
C46 C47 1.52(2)
C46 C48 1.57(2)
C46 H46 0.9800
C20 H20 0.9300
C66 C65 1.351(16)
C66 H65 0.9300
C39 C42 1.505(19)
C39 C40 1.516(17)
C39 C41 1.513(19)
C65 H64 0.9300
C27 H27 0.9300
C68 C73 1.438(19)
C68 C69 1.550(19)
C68 H67 0.9800
C18 C16 1.53(2)
C18 H18A 0.9600
C18 H18B 0.9600
C18 H18C 0.9600
C57 H57 0.9300
C61 C62 1.561(19)
C61 H61A 0.9700
C61 H61B 0.9700
C23 C24 1.53(2)
C23 H23A 0.9700
C23 H23B 0.9700
O13 C75 1.214(19)
C73 C74 1.249(18)
C73 H72 0.9300
C16 C17 1.590(19)
C16 H16 0.9800
C41 H41A 0.9600
C41 H41B 0.9600
C41 H41C 0.9600
C75 C74 1.44(2)
C42 H42A 0.9600
C42 H42B 0.9600
C42 H42C 0.9600
C55 H55A 0.9600
C55 H55B 0.9600
C55 H55C 0.9600
C69 C70 1.472(19)
C69 H68A 0.9700
C69 H68B 0.9700
C74 H73 0.9300
C32 C31 1.48(2)
C32 C33 1.50(2)
C32 C34 1.53(2)
C32 H32 0.9800
C3 H3A 0.9600
C3 H3B 0.9600
C3 H3C 0.9600
C4 H4A 0.9600
C4 H4B 0.9600
C4 H4C 0.9600
C40 H40A 0.9600
C40 H40B 0.9600
C40 H40C 0.9600
C35 C36 1.32(2)
C35 C30 1.51(2)
C35 H35 0.9300
C70 C72 1.490(19)
C70 C71 1.499(19)
C70 H69 0.9800
C48 H48A 0.9600
C48 H48B 0.9600
C48 H48C 0.9600
C10 H10A 0.9600
C10 H10B 0.9600
C10 H10C 0.9600
C30 C31 1.53(2)
C30 H30 0.9800
C56 H56A 0.9600
C56 H56B 0.9600
C56 H56C 0.9600
C71 H70A 0.9600
C71 H70B 0.9600
C71 H70C 0.9600
C47 H47A 0.9600
C47 H47B 0.9600
C47 H47C 0.9600
C31 H31A 0.9700
C31 H31B 0.9700
C33 H33A 0.9600
C33 H33B 0.9600
C33 H33C 0.9600
C37 O6 1.32(3)
C37 C36 1.45(3)
C72 H71A 0.9600
C72 H71B 0.9600
C72 H71C 0.9600
C24 C25 1.30(3)
C24 C26 1.53(2)
C24 H24 0.9800
C1 H1A 0.9600
C1 H1B 0.9600
C1 H1C 0.9600
C34 H34A 0.9600
C34 H34B 0.9600
C34 H34C 0.9600
C36 H36 0.9300
C17 H17A 0.9600
C17 H17B 0.9600
C17 H17C 0.9600
C9 H9A 0.9600
C9 H9B 0.9600
C9 H9C 0.9600
C62 C63 1.40(3)
C62 C64 1.50(3)
C62 H62 0.9800
C76 H75A 0.9600
C76 H75B 0.9600
C76 H500 0.9600
C26 H26A 0.9600
C26 H26B 0.9600
C26 H26C 0.9600
C25 H25A 0.9600
C25 H25B 0.9600
C25 H25C 0.9600
C63 H63A 0.9600
C63 H63B 0.9600
C63 H63C 0.9600
C38 H38A 0.9600
C38 H38B 0.9600
C38 H38C 0.9600
C64 H76A 0.9990
C64 H76B 0.9988
C64 H76C 0.9990
